data_7114952
loop_
_publ_author_name
'Sessler, Jonathan L.'
'Shevchuk, Sergiy V.'
'Callaway, Wyeth'
'Lynch, Vincent'

_publ_section_title
;
 A one-step synthesis of a free base secochlorin from a 2,3-dimethoxy
 porphyrin
;
_journal_issue 11
_journal_name_full 'Chemical Communications'
_journal_page_first 968
_journal_paper_doi 10.1039/b102139g
_journal_year 2001
_chemical_formula_sum 'C38 H46 N4 O8'
_chemical_formula_weight 686.79
_chemical_name_systematic
; 
? 
;
_space_group_IT_number 2
_symmetry_cell_setting triclinic
_symmetry_space_group_name_Hall '-P 1'
_symmetry_space_group_name_H-M 'P -1'
_atom_sites_solution_hydrogens geom
_atom_sites_solution_primary direct
_atom_sites_solution_secondary difmap
_audit_creation_method SHELXL
_cell_angle_alpha 69.217(2)
_cell_angle_beta 84.584(2)
_cell_angle_gamma 82.626(2)
_cell_formula_units_Z 2
_cell_length_a 9.7740(3)
_cell_length_b 12.2750(4)
_cell_length_c 16.3590(5)
_cell_measurement_temperature 123(2)
_cell_volume 1817.27(10)
_computing_structure_refinement 'SHELXL-93 (Sheldrick, 1993)'
_computing_structure_solution 'SHELXS-86 (Sheldrick, 1990)'
_diffrn_ambient_temperature 123(2)
_diffrn_measurement_device 'Nonius Kappa CCD'
_diffrn_measurement_method \w-scans
_diffrn_radiation_monochromator graphite
_diffrn_radiation_source 'normal-focus sealed tube'
_diffrn_radiation_type MoK\a
_diffrn_radiation_wavelength 0.71073
_diffrn_reflns_av_R_equivalents 0.0286
_diffrn_reflns_av_sigmaI/netI 0.0655
_diffrn_reflns_limit_h_max 12
_diffrn_reflns_limit_h_min -12
_diffrn_reflns_limit_k_max 15
_diffrn_reflns_limit_k_min -15
_diffrn_reflns_limit_l_max 21
_diffrn_reflns_limit_l_min -20
_diffrn_reflns_number 13040
_diffrn_reflns_theta_max 27.48
_diffrn_reflns_theta_min 3.17
_exptl_absorpt_coefficient_mu 0.088
_exptl_absorpt_correction_type none
_exptl_crystal_colour 'dark green'
_exptl_crystal_density_diffrn 1.255
_exptl_crystal_density_method none
_exptl_crystal_description plates
_exptl_crystal_F_000 732
_exptl_crystal_size_max .35
_exptl_crystal_size_mid .30
_exptl_crystal_size_min .10
_refine_diff_density_max 0.226
_refine_diff_density_min -0.222
_refine_diff_density_rms 0.043
_refine_ls_extinction_coef 0.0079(8)
_refine_ls_extinction_expression Fc^*^=kFc[1+0.001xFc^2^\l^3^/sin(2\q)]^-1/4^
_refine_ls_extinction_method SHELXL
_refine_ls_goodness_of_fit_all 1.048
_refine_ls_goodness_of_fit_obs 1.147
_refine_ls_hydrogen_treatment refall
_refine_ls_matrix_type full
_refine_ls_number_parameters 636
_refine_ls_number_reflns 8267
_refine_ls_number_restraints 0
_refine_ls_restrained_S_all 1.048
_refine_ls_restrained_S_obs 1.147
_refine_ls_R_factor_all 0.0941
_refine_ls_R_factor_obs 0.0498
_refine_ls_shift/esd_max 0.002
_refine_ls_shift/esd_mean 0.000
_refine_ls_structure_factor_coef Fsqd
_refine_ls_weighting_details 'w=1/[\s^2^(Fo^2^)+(0.0340P)^2^+0.5636P] where P=(Fo^2^+2Fc^2^)/3'
_refine_ls_weighting_scheme calc
_refine_ls_wR_factor_all 0.1136
_refine_ls_wR_factor_obs 0.0981
_reflns_number_observed 5372
_reflns_number_total 8267
_reflns_observed_criterion >2sigma(I)
_cod_data_source_file b102139g.txt
_cod_data_source_block 2
_cod_depositor_comments
;
The following automatic conversions were performed:

'_symmetry_cell_setting' value 'Triclinic' changed to 'triclinic'
according to
/usr/data/users/saulius/automatic-downloads/retrospective/RSC/lib/dictionaries/cif_core.dic
dictionary named 'cif_core.dic' version 2.4.2 from 2011-04-26.

Automatic conversion script
Id: cif_fix_values 2281 2013-09-26 08:29:07Z andrius 

The following automatic conversions were performed:

'_refine_ls_weighting_scheme' value 'calc
w=1/[\s^2^(Fo^2^)+(0.0340P)^2^+0.5636P] where P=(Fo^2^+2Fc^2^)/3' was
changed to 'calc'. New tag '_refine_ls_weighting_details' was
created. The value of the new tag was set to
'w=1/[\s^2^(Fo^2^)+(0.0340P)^2^+0.5636P] where P=(Fo^2^+2Fc^2^)/3'.

Automatic conversion script
Id: cif_fix_values 3143 2015-03-26 13:38:13Z robertas 
;
_cod_original_sg_symbol_H-M P-1
_cod_database_code 7114952

loop_
_symmetry_equiv_pos_as_xyz
'x, y, z'
'-x, -y, -z'

loop_
_atom_site_aniso_label
_atom_site_aniso_U_11
_atom_site_aniso_U_22
_atom_site_aniso_U_33
_atom_site_aniso_U_23
_atom_site_aniso_U_13
_atom_site_aniso_U_12
O1 0.0520(8) 0.0359(8) 0.0282(7) -0.0146(6) -0.0048(6) -0.0038(6)
O2 0.0639(9) 0.0339(8) 0.0226(7) -0.0053(6) -0.0093(6) 0.0036(7)
O3 0.0520(8) 0.0282(7) 0.0305(7) -0.0072(6) 0.0000(6) -0.0088(6)
O4 0.0630(10) 0.0365(8) 0.0339(8) -0.0094(6) 0.0218(7) -0.0071(7)
O5 0.0365(7) 0.0332(7) 0.0279(7) -0.0061(6) 0.0009(6) -0.0042(6)
O6 0.0520(10) 0.0501(10) 0.0483(9) -0.0002(8) -0.0197(7) -0.0046(8)
O7 0.0284(7) 0.0368(8) 0.0368(7) -0.0116(6) -0.0006(6) 0.0009(6)
O8 0.0340(8) 0.0548(9) 0.0538(9) -0.0261(8) 0.0081(7) -0.0113(7)
N1 0.0352(9) 0.0236(8) 0.0233(8) -0.0089(6) -0.0029(6) -0.0040(6)
N2 0.0215(8) 0.0274(8) 0.0271(8) -0.0098(7) -0.0005(6) -0.0026(7)
N3 0.0227(7) 0.0254(8) 0.0254(8) -0.0078(6) -0.0023(6) -0.0031(6)
N4 0.0252(8) 0.0260(8) 0.0269(8) -0.0083(7) -0.0047(6) 0.0001(7)
C1 0.0395(11) 0.0218(9) 0.0245(9) -0.0071(8) -0.0050(8) -0.0047(8)
C2 0.0447(11) 0.0269(10) 0.0278(10) -0.0086(9) -0.0055(9) -0.0066(9)
C3 0.0469(12) 0.0315(11) 0.0249(10) -0.0135(9) 0.0024(9) -0.0085(9)
C4 0.0376(11) 0.0267(10) 0.0225(9) -0.0116(8) 0.0014(8) -0.0074(8)
C5 0.0320(10) 0.0295(10) 0.0262(10) -0.0125(8) 0.0037(8) -0.0074(8)
C6 0.0282(9) 0.0291(10) 0.0274(9) -0.0149(8) 0.0010(7) -0.0075(8)
C7 0.0263(9) 0.0301(10) 0.0306(10) -0.0162(8) -0.0002(8) -0.0038(8)
C8 0.0251(9) 0.0246(9) 0.0314(10) -0.0138(8) -0.0023(7) -0.0032(7)
C9 0.0263(9) 0.0221(9) 0.0275(9) -0.0103(8) -0.0039(7) -0.0037(7)
C10 0.0246(9) 0.0235(9) 0.0290(10) -0.0083(8) -0.0045(8) -0.0022(8)
C11 0.0256(9) 0.0242(9) 0.0261(9) -0.0085(8) -0.0035(7) -0.0042(7)
C12 0.0271(9) 0.0245(9) 0.0257(9) -0.0068(7) -0.0038(7) -0.0039(7)
C13 0.0275(9) 0.0267(9) 0.0246(9) -0.0077(8) -0.0018(7) -0.0049(8)
C14 0.0216(9) 0.0253(9) 0.0275(9) -0.0093(8) -0.0021(7) -0.0047(7)
C15 0.0240(9) 0.0255(9) 0.0287(10) -0.0102(8) -0.0019(8) -0.0036(7)
C16 0.0247(9) 0.0235(9) 0.0287(9) -0.0100(8) -0.0031(7) -0.0042(7)
C17 0.0254(9) 0.0240(9) 0.0356(10) -0.0118(8) -0.0063(8) -0.0025(7)
C18 0.0289(10) 0.0249(9) 0.0328(10) -0.0078(8) -0.0088(8) -0.0046(8)
C19 0.0312(10) 0.0236(9) 0.0294(10) -0.0070(8) -0.0085(8) -0.0035(8)
C20 0.0373(11) 0.0246(10) 0.0269(10) -0.0070(8) -0.0077(8) -0.0031(8)
C21 0.082(2) 0.0437(14) 0.0223(11) -0.0062(10) -0.0126(11) 0.0031(14)
C22 0.082(2) 0.0445(15) 0.0427(15) -0.0058(12) 0.0300(15) -0.0126(14)
C23 0.0294(11) 0.0464(13) 0.0369(12) -0.0170(11) 0.0044(9) -0.0014(10)
C24 0.0256(9) 0.0257(10) 0.0353(10) -0.0126(9) -0.0008(8) -0.0009(8)
C25 0.0247(9) 0.0268(10) 0.0300(10) -0.0089(8) 0.0009(8) -0.0043(8)
C26 0.0273(10) 0.0341(11) 0.0336(11) -0.0109(9) -0.0019(8) -0.0039(8)
C27 0.0486(13) 0.0340(11) 0.0323(11) -0.0076(9) -0.0113(9) -0.0087(10)
C28 0.073(2) 0.0499(15) 0.0293(12) -0.0110(11) 0.0060(11) -0.0175(13)
C29 0.0304(11) 0.0334(11) 0.0285(10) -0.0039(9) -0.0032(8) 0.0011(8)
C30 0.0512(15) 0.0356(13) 0.054(2) -0.0010(11) -0.0100(12) -0.0041(11)
C31 0.0325(11) 0.0383(12) 0.0275(10) -0.0086(9) 0.0018(8) 0.0003(9)
C32 0.053(2) 0.073(2) 0.050(2) -0.0392(15) 0.0039(13) -0.0059(13)
C33 0.0265(10) 0.0256(10) 0.0375(11) -0.0136(9) -0.0067(8) 0.0005(8)
C34 0.0265(10) 0.0311(11) 0.0377(11) -0.0159(9) -0.0047(8) -0.0009(8)
C35 0.0268(10) 0.0334(11) 0.0401(11) -0.0173(9) -0.0060(8) -0.0003(8)
C36 0.0363(12) 0.0398(12) 0.0425(12) -0.0172(10) 0.0058(9) -0.0095(9)
C37 0.050(2) 0.078(2) 0.0416(14) -0.0030(14) 0.0015(12) -0.0020(15)
C38 0.0349(12) 0.0347(12) 0.0408(12) -0.0067(10) -0.0142(10) -0.0001(9)

loop_
_atom_site_label
_atom_site_type_symbol
_atom_site_fract_x
_atom_site_fract_y
_atom_site_fract_z
_atom_site_U_iso_or_equiv
_atom_site_thermal_displace_type
_atom_site_occupancy
_atom_site_calc_flag
O1 O 0.19384(14) 0.14580(11) 1.32468(8) 0.0376(3) Uani 1 d
O2 O 0.35543(15) -0.00663(11) 1.33675(8) 0.0417(3) Uani 1 d
O3 O 0.07777(14) -0.03481(11) 1.28235(8) 0.0374(3) Uani 1 d
O4 O -0.10923(15) 0.08646(12) 1.29424(9) 0.0467(4) Uani 1 d
O5 O -0.30474(13) 0.62059(11) 0.68067(8) 0.0339(3) Uani 1 d
O6 O -0.4460(2) 0.76100(13) 0.59128(10) 0.0536(4) Uani 1 d
O7 O 0.90069(12) 0.26638(11) 0.75754(8) 0.0348(3) Uani 1 d
O8 O 1.09534(14) 0.26358(13) 0.67302(9) 0.0456(4) Uani 1 d
N1 N 0.18295(15) 0.16408(12) 1.14131(9) 0.0270(3) Uani 1 d
N2 N 0.0314(2) 0.35093(13) 0.98499(9) 0.0253(3) Uani 1 d
N3 N 0.26469(14) 0.35077(12) 0.86435(9) 0.0247(3) Uani 1 d
N4 N 0.4223(2) 0.17953(13) 1.00197(9) 0.0263(3) Uani 1 d
C1 C 0.2880(2) 0.11109(15) 1.19377(11) 0.0285(4) Uani 1 d
C2 C 0.2711(2) 0.0857(2) 1.29149(12) 0.0328(4) Uani 1 d
C3 C 0.0121(2) 0.0601(2) 1.25628(12) 0.0333(4) Uani 1 d
C4 C 0.0508(2) 0.15970(15) 1.17455(11) 0.0279(4) Uani 1 d
C5 C -0.0601(2) 0.2345(2) 1.13260(11) 0.0284(4) Uani 1 d
C6 C -0.0692(2) 0.3235(2) 1.05107(11) 0.0266(4) Uani 1 d
C7 C -0.1906(2) 0.3998(2) 1.01935(11) 0.0274(4) Uani 1 d
C8 C -0.1608(2) 0.47183(15) 0.93492(11) 0.0258(4) Uani 1 d
C9 C -0.0203(2) 0.43824(14) 0.91223(11) 0.0246(4) Uani 1 d
C10 C 0.0491(2) 0.4779(2) 0.83086(12) 0.0258(4) Uani 1 d
C11 C 0.1800(2) 0.43537(14) 0.80720(11) 0.0251(4) Uani 1 d
C12 C 0.2415(2) 0.47179(15) 0.71794(11) 0.0260(4) Uani 1 d
C13 C 0.3661(2) 0.40689(15) 0.72205(11) 0.0264(4) Uani 1 d
C14 C 0.3787(2) 0.33232(15) 0.81361(11) 0.0245(4) Uani 1 d
C15 C 0.4937(2) 0.25412(15) 0.84597(11) 0.0257(4) Uani 1 d
C16 C 0.5158(2) 0.18530(14) 0.93206(11) 0.0251(4) Uani 1 d
C17 C 0.6379(2) 0.11187(15) 0.96678(12) 0.0276(4) Uani 1 d
C18 C 0.6178(2) 0.06782(15) 1.05628(12) 0.0288(4) Uani 1 d
C19 C 0.4808(2) 0.11048(15) 1.07876(11) 0.0281(4) Uani 1 d
C20 C 0.4225(2) 0.0870(2) 1.16338(12) 0.0297(4) Uani 1 d
C21 C 0.3449(3) -0.0350(2) 1.43099(13) 0.0510(6) Uani 1 d
C22 C -0.1579(3) -0.0077(2) 1.3694(2) 0.0605(7) Uani 1 d
C23 C -0.3255(2) 0.3998(2) 1.07096(15) 0.0375(5) Uani 1 d
C24 C -0.2552(2) 0.5625(2) 0.87327(12) 0.0285(4) Uani 1 d
C25 C -0.3481(2) 0.5102(2) 0.82935(12) 0.0274(4) Uani 1 d
C26 C -0.4128(2) 0.6006(2) 0.75030(12) 0.0318(4) Uani 1 d
C27 C -0.3351(2) 0.7050(2) 0.60447(13) 0.0383(5) Uani 1 d
C28 C -0.2130(3) 0.7193(2) 0.5403(2) 0.0509(6) Uani 1 d
C29 C 0.1759(2) 0.5605(2) 0.63908(12) 0.0329(4) Uani 1 d
C30 C 0.1883(3) 0.6871(2) 0.6302(2) 0.0505(6) Uani 1 d
C31 C 0.4707(2) 0.4075(2) 0.64870(13) 0.0341(4) Uani 1 d
C32 C 0.4685(3) 0.3033(3) 0.6187(2) 0.0546(6) Uani 1 d
C33 C 0.7650(2) 0.0948(2) 0.91244(13) 0.0291(4) Uani 1 d
C34 C 0.8749(2) 0.1743(2) 0.91140(13) 0.0307(4) Uani 1 d
C35 C 0.9761(2) 0.1945(2) 0.83374(13) 0.0322(4) Uani 1 d
C36 C 0.9736(2) 0.2914(2) 0.68020(13) 0.0388(5) Uani 1 d
C37 C 0.8826(3) 0.3563(3) 0.6064(2) 0.0621(7) Uani 1 d
C38 C 0.7181(2) -0.0112(2) 1.11988(15) 0.0380(5) Uani 1 d
H2N H 0.1147(20) 0.3155(16) 0.9868(12) 0.030(5) Uiso 1 d
H4N H 0.3401(21) 0.2234(17) 0.9956(12) 0.039(6) Uiso 1 d
H5 H -0.1456(19) 0.2246(16) 1.1671(12) 0.034(5) Uiso 1 d
H10 H -0.0026(18) 0.5362(16) 0.7882(12) 0.025(5) Uiso 1 d
H15 H 0.5696(19) 0.2474(15) 0.8036(12) 0.033(5) Uiso 1 d
H20 H 0.4868(19) 0.0444(16) 1.2091(12) 0.032(5) Uiso 1 d
H21A H 0.3718(23) 0.0368(21) 1.4440(14) 0.059(7) Uiso 1 d
H21B H 0.4157(23) -0.1039(20) 1.4529(14) 0.052(6) Uiso 1 d
H21C H 0.2455(28) -0.0509(22) 1.4541(17) 0.076(8) Uiso 1 d
H22A H -0.2494(26) 0.0246(21) 1.3864(15) 0.064(7) Uiso 1 d
H22B H -0.1650(24) -0.0778(23) 1.3527(16) 0.069(7) Uiso 1 d
H22C H -0.0852(25) -0.0301(21) 1.4169(17) 0.066(8) Uiso 1 d
H23A H -0.3713(26) 0.3289(24) 1.0797(16) 0.079(8) Uiso 1 d
H23B H -0.3156(22) 0.3954(19) 1.1308(16) 0.056(7) Uiso 1 d
H23C H -0.3913(26) 0.4622(23) 1.0407(16) 0.069(8) Uiso 1 d
H24A H -0.2004(18) 0.6201(16) 0.8266(12) 0.031(5) Uiso 1 d
H24B H -0.3149(19) 0.6088(16) 0.9052(12) 0.038(5) Uiso 1 d
H25A H -0.2926(18) 0.4500(16) 0.8114(11) 0.030(5) Uiso 1 d
H25B H -0.4205(19) 0.4750(15) 0.8718(12) 0.031(5) Uiso 1 d
H26A H -0.4427(17) 0.6788(16) 0.7580(11) 0.028(5) Uiso 1 d
H26B H -0.4912(19) 0.5746(16) 0.7317(12) 0.033(5) Uiso 1 d
H28A H -0.1429(30) 0.7588(26) 0.5571(19) 0.097(10) Uiso 1 d
H28B H -0.2442(30) 0.7689(26) 0.4818(21) 0.098(10) Uiso 1 d
H28C H -0.1815(32) 0.6453(30) 0.5329(20) 0.107(11) Uiso 1 d
H29A H 0.2191(20) 0.5439(17) 0.5855(14) 0.045(6) Uiso 1 d
H29B H 0.0765(21) 0.5470(16) 0.6414(12) 0.035(5) Uiso 1 d
H30A H 0.1392(21) 0.7471(19) 0.5722(14) 0.052(6) Uiso 1 d
H30B H 0.2882(26) 0.7019(19) 0.6244(15) 0.062(7) Uiso 1 d
H30C H 0.1435(24) 0.7054(20) 0.6811(16) 0.064(7) Uiso 1 d
H31B H 0.4490(20) 0.4807(19) 0.5965(14) 0.046(6) Uiso 1 d
H31A H 0.5671(21) 0.4050(16) 0.6684(12) 0.038(5) Uiso 1 d
H32A H 0.5344(25) 0.3081(21) 0.5657(17) 0.070(7) Uiso 1 d
H32B H 0.3717(28) 0.3076(21) 0.6037(16) 0.067(8) Uiso 1 d
H32C H 0.4963(28) 0.2285(26) 0.6665(19) 0.087(10) Uiso 1 d
H33B H 0.8047(20) 0.0119(19) 0.9344(13) 0.043(6) Uiso 1 d
H33A H 0.7423(18) 0.1155(15) 0.8499(12) 0.031(5) Uiso 1 d
H34A H 0.9276(20) 0.1354(17) 0.9662(13) 0.042(5) Uiso 1 d
H34B H 0.8292(19) 0.2508(17) 0.9125(12) 0.035(5) Uiso 1 d
H35A H 1.0166(18) 0.1186(16) 0.8245(11) 0.031(5) Uiso 1 d
H35B H 1.0560(21) 0.2376(17) 0.8349(12) 0.040(5) Uiso 1 d
H37A H 0.9396(27) 0.3889(23) 0.5535(18) 0.080(8) Uiso 1 d
H37B H 0.8206(28) 0.2968(24) 0.6013(17) 0.082(9) Uiso 1 d
H37C H 0.8275(33) 0.4240(29) 0.6183(20) 0.107(11) Uiso 1 d
H38A H 0.6821(26) -0.0800(24) 1.1650(17) 0.078(8) Uiso 1 d
H38B H 0.7599(28) 0.0237(24) 1.1520(18) 0.087(9) Uiso 1 d
H38C H 0.7942(31) -0.0453(26) 1.0887(19) 0.100(10) Uiso 1 d

loop_
_atom_type_symbol
_atom_type_description
_atom_type_scat_dispersion_real
_atom_type_scat_dispersion_imag
_atom_type_scat_source
C C 0.0033 0.0016 'International Tables Vol C Tables 4.2.6.8 and 6.1.1.4'
H H 0.0000 0.0000 'International Tables Vol C Tables 4.2.6.8 and 6.1.1.4'
N N 0.0061 0.0033 'International Tables Vol C Tables 4.2.6.8 and 6.1.1.4'
O O 0.0106 0.0060 'International Tables Vol C Tables 4.2.6.8 and 6.1.1.4'

loop_
_geom_angle_atom_site_label_1
_geom_angle_atom_site_label_2
_geom_angle_atom_site_label_3
_geom_angle
C2 O2 C21 115.3(2)
C3 O4 C22 115.3(2)
C27 O5 C26 116.65(15)
C36 O7 C35 115.71(14)
C1 N1 C4 120.24(14)
C6 N2 C9 110.27(15)
C6 N2 H2N 125.5(12)
C9 N2 H2N 124.1(12)
C11 N3 C14 104.62(13)
C19 N4 C16 109.98(15)
C19 N4 H4N 127.3(12)
C16 N4 H4N 122.3(12)
N1 C1 C20 124.0(2)
N1 C1 C2 121.2(2)
C20 C1 C2 114.4(2)
O1 C2 O2 123.8(2)
O1 C2 C1 123.5(2)
O2 C2 C1 112.6(2)
O3 C3 O4 123.2(2)
O3 C3 C4 124.5(2)
O4 C3 C4 112.1(2)
N1 C4 C5 124.0(2)
N1 C4 C3 120.6(2)
C5 C4 C3 114.9(2)
C4 C5 C6 131.9(2)
C4 C5 H5 113.7(11)
C6 C5 H5 114.3(11)
N2 C6 C5 127.6(2)
N2 C6 C7 106.99(15)
C5 C6 C7 125.4(2)
C8 C7 C6 108.30(15)
C8 C7 C23 127.0(2)
C6 C7 C23 124.7(2)
C7 C8 C9 107.2(2)
C7 C8 C24 128.4(2)
C9 C8 C24 124.2(2)
N2 C9 C10 125.3(2)
N2 C9 C8 107.15(14)
C10 C9 C8 127.4(2)
C9 C10 C11 126.8(2)
C9 C10 H10 113.9(10)
C11 C10 H10 119.1(10)
N3 C11 C10 124.0(2)
N3 C11 C12 111.69(14)
C10 C11 C12 124.3(2)
C13 C12 C11 105.94(15)
C13 C12 C29 128.3(2)
C11 C12 C29 125.8(2)
C12 C13 C14 106.12(14)
C12 C13 C31 128.3(2)
C14 C13 C31 125.6(2)
N3 C14 C15 124.1(2)
N3 C14 C13 111.63(14)
C15 C14 C13 124.28(15)
C16 C15 C14 127.5(2)
C16 C15 H15 115.2(11)
C14 C15 H15 117.2(11)
N4 C16 C15 125.0(2)
N4 C16 C17 107.12(15)
C15 C16 C17 127.8(2)
C18 C17 C16 107.83(15)
C18 C17 C33 128.0(2)
C16 C17 C33 124.1(2)
C17 C18 C19 107.9(2)
C17 C18 C38 126.8(2)
C19 C18 C38 125.3(2)
N4 C19 C20 127.5(2)
N4 C19 C18 107.09(15)
C20 C19 C18 125.4(2)
C19 C20 C1 131.1(2)
C19 C20 H20 114.0(10)
C1 C20 H20 114.9(10)
O2 C21 H21A 107.7(12)
O2 C21 H21B 103.8(12)
H21A C21 H21B 110.4(18)
O2 C21 H21C 109.6(15)
H21A C21 H21C 110.2(19)
H21B C21 H21C 114.7(19)
O4 C22 H22A 104.6(14)
O4 C22 H22B 109.9(14)
H22A C22 H22B 111.4(20)
O4 C22 H22C 107.5(14)
H22A C22 H22C 114.5(19)
H22B C22 H22C 108.7(20)
C7 C23 H23A 111.6(14)
C7 C23 H23B 113.3(13)
H23A C23 H23B 102.5(19)
C7 C23 H23C 112.2(14)
H23A C23 H23C 103.3(21)
H23B C23 H23C 112.9(19)
C8 C24 C25 112.87(14)
C8 C24 H24A 110.2(10)
C25 C24 H24A 108.8(10)
C8 C24 H24B 109.8(11)
C25 C24 H24B 108.9(11)
H24A C24 H24B 106.1(15)
C26 C25 C24 112.4(2)
C26 C25 H25A 108.8(11)
C24 C25 H25A 108.7(10)
C26 C25 H25B 109.2(11)
C24 C25 H25B 108.4(11)
H25A C25 H25B 109.4(15)
O5 C26 C25 105.56(15)
O5 C26 H26A 107.0(9)
C25 C26 H26A 113.4(10)
O5 C26 H26B 108.6(10)
C25 C26 H26B 113.1(11)
H26A C26 H26B 108.9(14)
O6 C27 O5 123.3(2)
O6 C27 C28 125.8(2)
O5 C27 C28 110.9(2)
C27 C28 H28A 109.7(16)
C27 C28 H28B 108.6(17)
H28A C28 H28B 108.8(23)
C27 C28 H28C 109.8(18)
H28A C28 H28C 116.6(26)
H28B C28 H28C 102.9(24)
C12 C29 C30 113.7(2)
C12 C29 H29A 108.0(11)
C30 C29 H29A 110.7(11)
C12 C29 H29B 108.6(11)
C30 C29 H29B 110.5(10)
H29A C29 H29B 105.0(15)
C29 C30 H30A 110.4(11)
C29 C30 H30B 110.4(13)
H30A C30 H30B 107.8(17)
C29 C30 H30C 111.5(14)
H30A C30 H30C 107.7(18)
H30B C30 H30C 108.8(19)
C13 C31 C32 112.8(2)
C13 C31 H31B 108.8(11)
C32 C31 H31B 106.9(11)
C13 C31 H31A 109.6(10)
C32 C31 H31A 108.0(10)
H31B C31 H31A 110.7(15)
C31 C32 H32A 112.1(14)
C31 C32 H32B 104.4(14)
H32A C32 H32B 110.7(19)
C31 C32 H32C 110.5(16)
H32A C32 H32C 107.6(21)
H32B C32 H32C 111.7(22)
C17 C33 C34 112.34(14)
C17 C33 H33B 110.0(11)
C34 C33 H33B 109.5(11)
C17 C33 H33A 110.4(10)
C34 C33 H33A 106.0(10)
H33B C33 H33A 108.5(15)
C35 C34 C33 113.3(2)
C35 C34 H34A 108.3(11)
C33 C34 H34A 107.8(11)
C35 C34 H34B 109.4(10)
C33 C34 H34B 109.7(10)
H34A C34 H34B 108.2(15)
O7 C35 C34 106.74(15)
O7 C35 H35A 108.3(10)
C34 C35 H35A 112.8(10)
O7 C35 H35B 106.5(11)
C34 C35 H35B 115.3(11)
H35A C35 H35B 106.9(15)
O8 C36 O7 123.7(2)
O8 C36 C37 125.5(2)
O7 C36 C37 110.8(2)
C36 C37 H37A 109.1(16)
C36 C37 H37B 106.7(15)
H37A C37 H37B 112.4(21)
C36 C37 H37C 109.6(18)
H37A C37 H37C 106.7(23)
H37B C37 H37C 112.3(23)
C18 C38 H38A 116.3(15)
C18 C38 H38B 115.6(17)
H38A C38 H38B 103.6(22)
C18 C38 H38C 110.0(17)
H38A C38 H38C 103.8(22)
H38B C38 H38C 106.5(23)

loop_
_geom_bond_atom_site_label_1
_geom_bond_atom_site_label_2
_geom_bond_distance
O1 C2 1.213(2)
O2 C2 1.339(2)
O2 C21 1.452(2)
O3 C3 1.207(2)
O4 C3 1.342(2)
O4 C22 1.448(3)
O5 C27 1.338(2)
O5 C26 1.454(2)
O6 C27 1.201(2)
O7 C36 1.347(2)
O7 C35 1.450(2)
O8 C36 1.201(2)
N1 C1 1.346(2)
N1 C4 1.354(2)
N2 C6 1.369(2)
N2 C9 1.375(2)
N2 H2N 0.87(2)
N3 C11 1.369(2)
N3 C14 1.370(2)
N4 C19 1.371(2)
N4 C16 1.382(2)
N4 H4N 0.90(2)
C1 C20 1.395(3)
C1 C2 1.513(2)
C3 C4 1.513(3)
C4 C5 1.388(3)
C5 C6 1.394(3)
C5 H5 0.96(2)
C6 C7 1.429(2)
C7 C8 1.377(2)
C7 C23 1.497(2)
C8 C9 1.435(2)
C8 C24 1.491(3)
C9 C10 1.387(2)
C10 C11 1.392(2)
C10 H10 0.93(2)
C11 C12 1.461(2)
C12 C13 1.361(2)
C12 C29 1.497(3)
C13 C14 1.459(2)
C13 C31 1.500(2)
C14 C15 1.393(2)
C15 C16 1.382(2)
C15 H15 0.98(2)
C16 C17 1.431(2)
C17 C18 1.373(2)
C17 C33 1.495(2)
C18 C19 1.437(2)
C18 C38 1.489(3)
C19 C20 1.391(2)
C20 H20 0.98(2)
C21 H21A 1.05(2)
C21 H21B 1.00(2)
C21 H21C 1.03(3)
C22 H22A 0.99(2)
C22 H22B 1.00(3)
C22 H22C 1.04(3)
C23 H23A 0.99(3)
C23 H23B 0.98(2)
C23 H23C 0.95(3)
C24 C25 1.534(2)
C24 H24A 1.00(2)
C24 H24B 1.00(2)
C25 C26 1.503(3)
C25 H25A 0.97(2)
C25 H25B 0.97(2)
C26 H26A 1.01(2)
C26 H26B 0.98(2)
C27 C28 1.497(3)
C28 H28A 1.00(3)
C28 H28B 0.99(3)
C28 H28C 0.97(3)
C29 C30 1.527(3)
C29 H29A 1.01(2)
C29 H29B 1.00(2)
C30 H30A 1.08(2)
C30 H30B 1.01(2)
C30 H30C 0.99(2)
C31 C32 1.527(3)
C31 H31B 1.01(2)
C31 H31A 1.02(2)
C32 H32A 1.02(3)
C32 H32B 0.99(3)
C32 H32C 1.00(3)
C33 C34 1.536(2)
C33 H33B 0.99(2)
C33 H33A 1.00(2)
C34 C35 1.502(3)
C34 H34A 1.01(2)
C34 H34B 0.99(2)
C35 H35A 1.02(2)
C35 H35B 1.00(2)
C36 C37 1.491(3)
C37 H37A 0.97(3)
C37 H37B 1.04(3)
C37 H37C 1.00(3)
C38 H38A 0.98(3)
C38 H38B 0.93(3)
C38 H38C 1.00(3)
